data_4514087
loop_
_publ_author_name
'Yang, Jing'
'Zhao, Ji-Xian'
'Cao, Qian'
'Hao, Liang'
'Zhou, Danxia'
'Gan, Zhenji'
'Ji, Liang-Nian'
'Mao, Zong-Wan'

_publ_section_title
;
 Simultaneously Inducing and Tracking Cancer Cell Metabolism Repression by
 Mitochondria-Immobilized Rhenium(I) Complex.
;
_journal_name_full 'ACS applied materials &amp; interfaces'
_journal_paper_doi 10.1021/acsami.7b01764
_journal_year 2017
_chemical_formula_moiety 'C21 H14 Cl F6 N3 O3 P Re'
_chemical_formula_sum 'C21 H14 Cl F6 N3 O3 P Re'
_chemical_formula_weight 722.97
_space_group_crystal_system monoclinic
_space_group_IT_number 15
_space_group_name_Hall '-C 2yc'
_space_group_name_H-M_alt 'C 1 2/c 1'
_symmetry_space_group_name_Hall '-C 2yc'
_symmetry_space_group_name_H-M 'C 1 2/c 1'
_atom_sites_solution_hydrogens geom
_audit_creation_method SHELXL-2014/7
_cell_angle_alpha 90
_cell_angle_beta 90.949(2)
_cell_angle_gamma 90
_cell_formula_units_Z 8
_cell_length_a 18.1055(3)
_cell_length_b 13.5482(2)
_cell_length_c 18.3545(3)
_cell_measurement_reflns_used 7083
_cell_measurement_temperature 290(2)
_cell_measurement_theta_max 73.30
_cell_measurement_theta_min 4.05
_cell_volume 4501.69(12)
_computing_cell_refinement 'CrysAlisPro, Agilent Technologies'
_computing_data_collection 'CrysAlisPro, Agilent Technologies'
_computing_data_reduction 'CrysAlisPro, Agilent Technologies'
_computing_structure_refinement 'SHELXL-2014/7 (Sheldrick, 2014)'
_computing_structure_solution 'SHELXL-2014/7 (Sheldrick, 2014)'
_diffrn_ambient_temperature 290(2)
_diffrn_measured_fraction_theta_full 1.000
_diffrn_measured_fraction_theta_max 0.973
_diffrn_measurement_device_type 'SuperNova, Dual, Cu at zero, Atlas'
_diffrn_radiation_type CuK\a
_diffrn_radiation_wavelength 1.54178
_diffrn_reflns_av_R_equivalents 0.0244
_diffrn_reflns_av_unetI/netI 0.0274
_diffrn_reflns_Laue_measured_fraction_full 1.000
_diffrn_reflns_Laue_measured_fraction_max 0.973
_diffrn_reflns_limit_h_max 22
_diffrn_reflns_limit_h_min -22
_diffrn_reflns_limit_k_max 14
_diffrn_reflns_limit_k_min -16
_diffrn_reflns_limit_l_max 22
_diffrn_reflns_limit_l_min -22
_diffrn_reflns_number 13072
_diffrn_reflns_point_group_measured_fraction_full 1.000
_diffrn_reflns_point_group_measured_fraction_max 0.973
_diffrn_reflns_theta_full 67.679
_diffrn_reflns_theta_max 73.884
_diffrn_reflns_theta_min 4.075
_exptl_absorpt_coefficient_mu 13.086
_exptl_absorpt_correction_T_max 1.000
_exptl_absorpt_correction_T_min 0.410
_exptl_absorpt_correction_type multi-scan
_exptl_absorpt_process_details 'Clark, R. C. & Reid, J. S. (1995). Acta Cryst. A51, 887-897'
_exptl_crystal_colour yellow
_exptl_crystal_density_diffrn 2.133
_exptl_crystal_description block
_exptl_crystal_F_000 2768
_exptl_crystal_size_max 0.224
_exptl_crystal_size_mid 0.204
_exptl_crystal_size_min 0.178
_refine_diff_density_max 1.527
_refine_diff_density_min -2.342
_refine_diff_density_rms 0.166
_refine_ls_extinction_method none
_refine_ls_goodness_of_fit_ref 1.060
_refine_ls_hydrogen_treatment constr
_refine_ls_matrix_type full
_refine_ls_number_parameters 325
_refine_ls_number_reflns 4433
_refine_ls_number_restraints 20
_refine_ls_restrained_S_all 1.095
_refine_ls_R_factor_all 0.0537
_refine_ls_R_factor_gt 0.0453
_refine_ls_shift/su_max 0.001
_refine_ls_shift/su_mean 0.000
_refine_ls_structure_factor_coef Fsqd
_refine_ls_weighting_details 'w=1/[\s^2^(Fo^2^)+(0.0812P)^2^+26.8482P] where P=(Fo^2^+2Fc^2^)/3'
_refine_ls_weighting_scheme calc
_refine_ls_wR_factor_gt 0.1243
_refine_ls_wR_factor_ref 0.1337
_reflns_Friedel_coverage 0.000
_reflns_number_gt 3776
_reflns_number_total 4433
_reflns_threshold_expression 'I > 2\s(I)'
_cod_data_source_file am7b01764_si_003.cif
_cod_data_source_block A
_cod_original_cell_volume 4501.68(12)
_cod_database_code 4514087
_shelx_shelxl_version_number 2014/7
_shelx_space_group_comment
;
The symmetry employed for this shelxl refinement is uniquely defined
by the following loop, which should always be used as a source of
symmetry information in preference to the above space-group names.
They are only intended as comments.
;
_shelx_estimated_absorpt_t_min 0.158
_shelx_estimated_absorpt_t_max 0.204

loop_
_space_group_symop_operation_xyz
'x, y, z'
'-x, y, -z+1/2'
'x+1/2, y+1/2, z'
'-x+1/2, y+1/2, -z+1/2'
'-x, -y, -z'
'x, -y, z-1/2'
'-x+1/2, -y+1/2, -z'
'x+1/2, -y+1/2, z-1/2'

loop_
_atom_site_label
_atom_site_type_symbol
_atom_site_fract_x
_atom_site_fract_y
_atom_site_fract_z
_atom_site_U_iso_or_equiv
_atom_site_adp_type
_atom_site_occupancy
_atom_site_site_symmetry_order
_atom_site_calc_flag
_atom_site_refinement_flags_posn
_atom_site_refinement_flags_adp
Re1 Re 0.16555(2) 0.26572(2) 0.23191(2) 0.03908(14) Uani 1 1 d . .
Cl1 Cl 0.3621(5) 0.2270(5) 0.4984(4) 0.212(3) Uani 1 1 d . U
P3 P 0.07279(14) 0.3068(2) -0.04341(13) 0.0693(6) Uani 1 1 d . .
F1 F 0.0458(8) 0.2251(7) 0.0066(7) 0.168(4) Uani 1 1 d . U
F2 F 0.0969(7) 0.3950(8) -0.0924(6) 0.195(5) Uani 1 1 d . U
F3 F 0.1367(4) 0.2394(5) -0.0707(5) 0.111(3) Uani 1 1 d . .
F4 F 0.0202(6) 0.2687(7) -0.1040(6) 0.145(3) Uani 1 1 d . U
F5 F 0.0101(4) 0.3799(6) -0.0133(4) 0.114(2) Uani 1 1 d . .
F6 F 0.1261(5) 0.3525(8) 0.0192(5) 0.146(3) Uani 1 1 d . .
N1 N 0.1643(3) 0.1394(4) 0.1578(3) 0.0418(12) Uani 1 1 d . .
N2 N 0.1073(3) 0.1513(4) 0.2919(3) 0.0401(12) Uani 1 1 d . .
N3 N 0.2617(3) 0.1890(4) 0.2828(3) 0.0419(12) Uani 1 1 d . .
O1 O 0.2552(3) 0.4085(4) 0.1381(3) 0.0625(14) Uani 1 1 d . .
O2 O 0.0264(3) 0.3655(4) 0.1687(3) 0.0607(14) Uani 1 1 d . .
O3 O 0.1694(4) 0.4250(5) 0.3510(3) 0.0724(17) Uani 1 1 d . .
C1 C 0.2230(4) 0.3540(5) 0.1729(4) 0.0455(15) Uani 1 1 d . .
C2 C 0.0784(4) 0.3266(6) 0.1911(4) 0.0448(15) Uani 1 1 d . .
C3 C 0.1671(4) 0.3656(6) 0.3066(4) 0.0490(17) Uani 1 1 d . .
C4 C 0.1880(4) 0.1357(6) 0.0898(4) 0.0510(17) Uani 1 1 d . .
H4 H 0.2064 0.1930 0.0690 0.061 Uiso 1 1 calc R U
C5 C 0.1864(5) 0.0499(7) 0.0487(4) 0.0571(19) Uani 1 1 d . .
H5 H 0.2024 0.0508 0.0008 0.069 Uiso 1 1 calc R U
C6 C 0.1614(4) -0.0353(6) 0.0784(4) 0.0566(19) Uani 1 1 d . .
H6 H 0.1606 -0.0929 0.0509 0.068 Uiso 1 1 calc R U
C7 C 0.1366(4) -0.0367(5) 0.1512(4) 0.0452(15) Uani 1 1 d . .
C8 C 0.1377(3) 0.0543(5) 0.1882(3) 0.0387(13) Uani 1 1 d . .
C9 C 0.1097(3) 0.0601(5) 0.2604(3) 0.0391(14) Uani 1 1 d . .
C10 C 0.1118(4) -0.1210(6) 0.1880(4) 0.0524(18) Uani 1 1 d . .
H10 H 0.1114 -0.1812 0.1637 0.063 Uiso 1 1 calc R U
C11 C 0.0883(4) -0.1176(6) 0.2577(4) 0.0522(17) Uani 1 1 d . .
H11 H 0.0745 -0.1753 0.2813 0.063 Uiso 1 1 calc R U
C12 C 0.0849(3) -0.0251(5) 0.2949(4) 0.0423(14) Uani 1 1 d . .
C13 C 0.0555(4) -0.0150(6) 0.3654(4) 0.0524(18) Uani 1 1 d . .
H13 H 0.0401 -0.0702 0.3911 0.063 Uiso 1 1 calc R U
C14 C 0.0502(4) 0.0782(6) 0.3956(4) 0.0525(18) Uani 1 1 d . .
H14 H 0.0293 0.0865 0.4411 0.063 Uiso 1 1 calc R U
C15 C 0.0765(4) 0.1602(6) 0.3571(4) 0.0473(16) Uani 1 1 d . .
H15 H 0.0724 0.2226 0.3777 0.057 Uiso 1 1 calc R U
C16 C 0.2676(4) 0.1805(5) 0.3566(4) 0.0424(14) Uani 1 1 d . .
H16 H 0.2305 0.2078 0.3848 0.051 Uiso 1 1 calc R U
C17 C 0.3252(4) 0.1340(5) 0.3916(4) 0.0444(15) Uani 1 1 d . U
C18 C 0.3795(4) 0.0926(6) 0.3496(4) 0.0510(17) Uani 1 1 d . .
H18 H 0.4190 0.0598 0.3719 0.061 Uiso 1 1 calc R U
C19 C 0.3756(4) 0.0998(6) 0.2747(4) 0.0541(18) Uani 1 1 d . .
H19 H 0.4120 0.0722 0.2459 0.065 Uiso 1 1 calc R U
C20 C 0.3163(4) 0.1490(6) 0.2437(4) 0.0482(16) Uani 1 1 d . .
H20 H 0.3139 0.1547 0.1932 0.058 Uiso 1 1 calc R U
C21 C 0.3277(5) 0.1345(9) 0.4734(5) 0.079(2) Uani 1 1 d . U
H21A H 0.2781 0.1293 0.4921 0.095 Uiso 1 1 calc R U
H21B H 0.3562 0.0785 0.4912 0.095 Uiso 1 1 calc R U

loop_
_atom_site_aniso_label
_atom_site_aniso_U_11
_atom_site_aniso_U_22
_atom_site_aniso_U_33
_atom_site_aniso_U_23
_atom_site_aniso_U_13
_atom_site_aniso_U_12
Re1 0.0423(2) 0.0402(2) 0.03480(18) -0.00046(11) 0.00334(12) -0.00157(12)
Cl1 0.275(9) 0.202(6) 0.160(5) -0.052(4) 0.028(6) -0.058(6)
P3 0.0635(13) 0.0881(17) 0.0567(12) 0.0089(12) 0.0079(10) 0.0155(13)
F1 0.181(7) 0.127(6) 0.198(8) 0.047(6) 0.085(6) -0.011(6)
F2 0.262(11) 0.155(8) 0.170(8) 0.081(7) 0.096(8) 0.027(8)
F3 0.106(6) 0.120(6) 0.108(6) -0.001(4) 0.034(5) 0.051(4)
F4 0.143(5) 0.141(4) 0.150(5) -0.036(3) -0.019(4) 0.019(3)
F5 0.102(5) 0.122(6) 0.118(5) -0.018(5) 0.001(4) 0.038(4)
F6 0.116(6) 0.185(10) 0.136(7) -0.026(7) -0.047(5) -0.009(6)
N1 0.042(3) 0.047(3) 0.036(3) -0.005(2) -0.002(2) 0.003(2)
N2 0.039(3) 0.044(3) 0.037(3) -0.005(2) 0.003(2) -0.001(2)
N3 0.045(3) 0.043(3) 0.037(3) -0.001(2) -0.001(2) -0.005(3)
O1 0.055(3) 0.058(3) 0.074(4) 0.018(3) 0.019(3) -0.005(3)
O2 0.048(3) 0.069(4) 0.065(3) 0.007(3) -0.002(3) 0.011(3)
O3 0.102(5) 0.058(4) 0.057(3) -0.019(3) -0.005(3) 0.003(3)
C1 0.043(4) 0.048(4) 0.046(3) 0.000(3) 0.002(3) 0.002(3)
C2 0.046(4) 0.051(4) 0.038(3) -0.001(3) 0.007(3) -0.008(3)
C3 0.053(4) 0.050(4) 0.044(4) 0.008(3) -0.004(3) -0.002(3)
C4 0.059(4) 0.054(4) 0.041(3) 0.002(3) 0.012(3) 0.006(4)
C5 0.062(5) 0.068(5) 0.042(4) -0.004(4) 0.007(3) 0.012(4)
C6 0.058(5) 0.059(5) 0.053(4) -0.016(4) 0.000(3) 0.015(4)
C7 0.038(3) 0.049(4) 0.048(4) -0.008(3) -0.001(3) 0.010(3)
C8 0.037(3) 0.039(3) 0.041(3) -0.001(3) 0.000(2) 0.001(3)
C9 0.031(3) 0.046(4) 0.040(3) 0.000(3) 0.001(2) 0.002(3)
C10 0.045(4) 0.041(4) 0.071(5) -0.011(3) -0.001(3) 0.004(3)
C11 0.050(4) 0.041(4) 0.066(5) 0.000(3) 0.007(3) 0.000(3)
C12 0.035(3) 0.044(4) 0.048(4) 0.002(3) 0.001(3) -0.001(3)
C13 0.050(4) 0.058(5) 0.050(4) 0.012(3) 0.007(3) -0.004(3)
C14 0.051(4) 0.063(5) 0.044(4) 0.000(3) 0.011(3) -0.004(4)
C15 0.045(4) 0.056(4) 0.041(3) -0.003(3) 0.008(3) -0.002(3)
C16 0.043(3) 0.042(4) 0.042(3) 0.003(3) 0.006(3) -0.007(3)
C17 0.046(4) 0.038(4) 0.049(3) 0.006(3) -0.004(3) -0.009(3)
C18 0.049(4) 0.046(4) 0.058(4) 0.000(3) -0.008(3) 0.002(3)
C19 0.043(4) 0.059(5) 0.060(4) -0.013(4) 0.005(3) 0.003(3)
C20 0.052(4) 0.052(4) 0.041(3) -0.006(3) 0.001(3) -0.003(3)
C21 0.067(6) 0.124(6) 0.048(3) 0.034(4) 0.007(4) 0.014(5)

loop_
_atom_type_symbol
_atom_type_description
_atom_type_scat_dispersion_real
_atom_type_scat_dispersion_imag
_atom_type_scat_source
C C 0.0181 0.0091 'International Tables Vol C Tables 4.2.6.8 and 6.1.1.4'
H H 0.0000 0.0000 'International Tables Vol C Tables 4.2.6.8 and 6.1.1.4'
Cl Cl 0.3639 0.7018 'International Tables Vol C Tables 4.2.6.8 and 6.1.1.4'
F F 0.0727 0.0534 'International Tables Vol C Tables 4.2.6.8 and 6.1.1.4'
N N 0.0311 0.0180 'International Tables Vol C Tables 4.2.6.8 and 6.1.1.4'
O O 0.0492 0.0322 'International Tables Vol C Tables 4.2.6.8 and 6.1.1.4'
P P 0.2955 0.4335 'International Tables Vol C Tables 4.2.6.8 and 6.1.1.4'
Re Re -5.2083 5.8923 'International Tables Vol C Tables 4.2.6.8 and 6.1.1.4'

loop_
_geom_angle_atom_site_label_1
_geom_angle_atom_site_label_2
_geom_angle_atom_site_label_3
_geom_angle
C2 Re1 C3 88.7(3)
C2 Re1 C1 87.8(3)
C3 Re1 C1 87.9(3)
C2 Re1 N2 95.8(2)
C3 Re1 N2 98.1(3)
C1 Re1 N2 173.1(3)
C2 Re1 N1 95.4(3)
C3 Re1 N1 173.1(2)
C1 Re1 N1 97.8(3)
N2 Re1 N1 76.0(2)
C2 Re1 N3 176.4(2)
C3 Re1 N3 91.6(3)
C1 Re1 N3 95.7(3)
N2 Re1 N3 80.6(2)
N1 Re1 N3 84.0(2)
F1 P3 F4 89.5(7)
F1 P3 F3 90.9(5)
F4 P3 F3 91.4(5)
F1 P3 F2 176.4(6)
F4 P3 F2 90.9(6)
F3 P3 F2 92.7(5)
F1 P3 F5 90.3(6)
F4 P3 F5 91.3(5)
F3 P3 F5 177.0(5)
F2 P3 F5 86.1(5)
F1 P3 F6 92.5(7)
F4 P3 F6 176.9(6)
F3 P3 F6 90.9(5)
F2 P3 F6 86.9(6)
F5 P3 F6 86.4(5)
C4 N1 C8 118.2(6)
C4 N1 Re1 127.9(5)
C8 N1 Re1 113.8(4)
C15 N2 C9 118.6(6)
C15 N2 Re1 126.9(5)
C9 N2 Re1 114.2(4)
C20 N3 C16 116.8(6)
C20 N3 Re1 122.8(4)
C16 N3 Re1 120.4(5)
O1 C1 Re1 177.8(7)
O2 C2 Re1 177.5(6)
O3 C3 Re1 178.7(7)
N1 C4 C5 122.6(7)
N1 C4 H4 118.7
C5 C4 H4 118.7
C6 C5 C4 119.9(7)
C6 C5 H5 120.0
C4 C5 H5 120.0
C5 C6 C7 120.2(7)
C5 C6 H6 119.9
C7 C6 H6 119.9
C10 C7 C8 118.8(6)
C10 C7 C6 125.0(7)
C8 C7 C6 116.2(7)
N1 C8 C7 122.8(6)
N1 C8 C9 117.7(6)
C7 C8 C9 119.5(6)
N2 C9 C12 123.0(6)
N2 C9 C8 117.2(6)
C12 C9 C8 119.8(6)
C11 C10 C7 122.3(7)
C11 C10 H10 118.9
C7 C10 H10 118.9
C10 C11 C12 119.8(7)
C10 C11 H11 120.1
C12 C11 H11 120.1
C9 C12 C13 117.6(7)
C9 C12 C11 119.5(6)
C13 C12 C11 122.8(7)
C14 C13 C12 119.0(7)
C14 C13 H13 120.5
C12 C13 H13 120.5
C13 C14 C15 119.7(7)
C13 C14 H14 120.2
C15 C14 H14 120.2
N2 C15 C14 122.0(7)
N2 C15 H15 119.0
C14 C15 H15 119.0
N3 C16 C17 123.5(7)
N3 C16 H16 118.3
C17 C16 H16 118.3
C16 C17 C18 118.1(7)
C16 C17 C21 118.5(7)
C18 C17 C21 123.4(7)
C19 C18 C17 120.2(7)
C19 C18 H18 119.9
C17 C18 H18 119.9
C18 C19 C20 118.3(7)
C18 C19 H19 120.9
C20 C19 H19 120.9
N3 C20 C19 123.2(6)
N3 C20 H20 118.4
C19 C20 H20 118.4
Cl1 C21 C17 108.8(7)
Cl1 C21 H21A 109.9
C17 C21 H21A 109.9
Cl1 C21 H21B 109.9
C17 C21 H21B 109.9
H21A C21 H21B 108.3

loop_
_geom_bond_atom_site_label_1
_geom_bond_atom_site_label_2
_geom_bond_distance
Re1 C2 1.921(7)
Re1 C3 1.926(8)
Re1 C1 1.930(7)
Re1 N2 2.183(6)
Re1 N1 2.187(5)
Re1 N3 2.220(6)
Cl1 C21 1.471(13)
P3 F1 1.523(9)
P3 F4 1.541(10)
P3 F3 1.562(7)
P3 F2 1.562(9)
P3 F5 1.611(7)
P3 F6 1.612(8)
N1 C4 1.326(8)
N1 C8 1.371(9)
N2 C15 1.334(8)
N2 C9 1.365(9)
N3 C20 1.345(9)
N3 C16 1.363(8)
O1 C1 1.142(8)
O2 C2 1.150(9)
O3 C3 1.146(9)
C4 C5 1.386(11)
C4 H4 0.9300
C5 C6 1.357(12)
C5 H5 0.9300
C6 C7 1.418(10)
C6 H6 0.9300
C7 C10 1.404(11)
C7 C8 1.408(9)
C8 C9 1.428(9)
C9 C12 1.395(9)
C10 C11 1.355(11)
C10 H10 0.9300
C11 C12 1.427(10)
C11 H11 0.9300
C12 C13 1.414(10)
C13 C14 1.382(11)
C13 H13 0.9300
C14 C15 1.404(10)
C14 H14 0.9300
C15 H15 0.9300
C16 C17 1.369(9)
C16 H16 0.9300
C17 C18 1.379(11)
C17 C21 1.501(10)
C18 C19 1.378(11)
C18 H18 0.9300
C19 C20 1.379(11)
C19 H19 0.9300
C20 H20 0.9300
C21 H21A 0.9700
C21 H21B 0.9700

loop_
_geom_torsion_atom_site_label_1
_geom_torsion_atom_site_label_2
_geom_torsion_atom_site_label_3
_geom_torsion_atom_site_label_4
_geom_torsion
C8 N1 C4 C5 0.4(11)
Re1 N1 C4 C5 177.9(6)
N1 C4 C5 C6 -1.6(12)
C4 C5 C6 C7 0.4(12)
C5 C6 C7 C10 -178.0(7)
C5 C6 C7 C8 1.7(11)
C4 N1 C8 C7 1.9(10)
Re1 N1 C8 C7 -175.9(5)
C4 N1 C8 C9 -177.6(6)
Re1 N1 C8 C9 4.6(7)
C10 C7 C8 N1 176.8(6)
C6 C7 C8 N1 -3.0(10)
C10 C7 C8 C9 -3.7(10)
C6 C7 C8 C9 176.5(6)
C15 N2 C9 C12 -3.4(9)
Re1 N2 C9 C12 170.9(5)
C15 N2 C9 C8 175.3(6)
Re1 N2 C9 C8 -10.4(7)
N1 C8 C9 N2 4.0(9)
C7 C8 C9 N2 -175.6(6)
N1 C8 C9 C12 -177.3(6)
C7 C8 C9 C12 3.1(9)
C8 C7 C10 C11 0.5(11)
C6 C7 C10 C11 -179.7(7)
C7 C10 C11 C12 3.1(12)
N2 C9 C12 C13 0.5(10)
C8 C9 C12 C13 -178.1(6)
N2 C9 C12 C11 179.1(6)
C8 C9 C12 C11 0.5(9)
C10 C11 C12 C9 -3.6(11)
C10 C11 C12 C13 174.9(7)
C9 C12 C13 C14 2.4(10)
C11 C12 C13 C14 -176.1(7)
C12 C13 C14 C15 -2.5(11)
C9 N2 C15 C14 3.3(10)
Re1 N2 C15 C14 -170.2(5)
C13 C14 C15 N2 -0.4(11)
C20 N3 C16 C17 -0.1(10)
Re1 N3 C16 C17 179.8(5)
N3 C16 C17 C18 -0.8(10)
N3 C16 C17 C21 176.6(8)
C16 C17 C18 C19 0.9(11)
C21 C17 C18 C19 -176.3(9)
C17 C18 C19 C20 -0.1(12)
C16 N3 C20 C19 1.0(11)
Re1 N3 C20 C19 -178.9(6)
C18 C19 C20 N3 -0.9(12)
C16 C17 C21 Cl1 -84.2(9)
C18 C17 C21 Cl1 93.0(10)
